data_9010805
loop_
_publ_author_name
'Orlandi, P.'
'Moelo, Y.'
'Campostrini, I.'
'Meerschaut, A.'

_publ_section_title
;
 Lead-antimony sulfosalts from Tuscany (Italy). IX. Marrucciite,
 Hg3Pb16Sb18S46,a new sulfosalt from Buca della Vena mine, Apuan Alps:
 definition and crystal structure
;
_journal_name_full 'European Journal of Mineralogy'
_journal_page_first 267
_journal_page_last 279
_journal_paper_doi 10.1127/0935-1221/2007/0019-1718
_journal_volume 19
_journal_year 2007
_chemical_compound_source 'Buca della Vena mine, Apuan Alps, Tuscany, Italy'
_chemical_formula_sum 'Hg3 Pb16.08 S46 Sb17.92'
_chemical_name_mineral Marrucciite
_space_group_IT_number 12
_symmetry_space_group_name_Hall '-C 2y'
_symmetry_space_group_name_H-M 'C 1 2/m 1'
_cell_angle_alpha 90
_cell_angle_beta 118.84
_cell_angle_gamma 90
_cell_length_a 48.32
_cell_length_b 4.1170
_cell_length_c 24.056
_cell_formula_units_Z 2
_cell_volume 4191.993
_database_code_amcsd 0007219
_exptl_crystal_density_diffrn 6.013
_cod_original_formula_sum 'Hg3 Pb16.08 Sb17.92 S46'
_cod_database_code 9010805

loop_
_space_group_symop_operation_xyz
x,y,z
1/2+x,1/2+y,z
x,-y,z
1/2+x,1/2-y,z
-x,y,-z
1/2-x,1/2+y,-z
-x,-y,-z
1/2-x,1/2-y,-z

loop_
_atom_site_aniso_label
_atom_site_aniso_U_11
_atom_site_aniso_U_22
_atom_site_aniso_U_33
_atom_site_aniso_U_12
_atom_site_aniso_U_13
_atom_site_aniso_U_23
Hg1 0.02720 0.02790 0.01700 0.00000 0.01030 0.00000
Hg2 0.04520 0.03530 0.02590 0.00000 0.02650 0.00000
Pb1 0.03010 0.02220 0.02490 0.00000 0.01900 0.00000
Pb2 0.03240 0.01420 0.02430 0.00000 0.01440 0.00000
Pb3 0.02230 0.02320 0.02870 0.00000 0.01180 0.00000
Pb4 0.02610 0.01920 0.02280 0.00000 0.00710 0.00000
Pb5 0.02400 0.01680 0.02160 0.00000 0.01260 0.00000
Pb6 0.03720 0.01590 0.02470 0.00000 0.01980 0.00000
Pb7 0.02300 0.02080 0.02940 0.00000 0.01710 0.00000
Pb8 0.02000 0.02260 0.02800 0.00000 0.01600 0.00000
Sb8 0.02000 0.02260 0.02800 0.00000 0.01600 0.00000
Pb9 0.01900 0.03350 0.04700 0.00000 0.02800 0.00000
Sb9 0.01900 0.03350 0.04700 0.00000 0.02800 0.00000
Sb1 0.01760 0.02400 0.01750 -0.00090 0.00860 -0.00150
Sb2 0.04800 0.01840 0.04200 0.00000 0.03800 0.00000
Sb3 0.04000 0.01670 0.01680 0.00000 0.01500 0.00000
Sb4 0.02500 0.02650 0.02180 0.00000 0.01600 0.00000
Sb5 0.01870 0.01860 0.05900 0.00000 0.01840 0.00000
Sb6 0.01990 0.03060 0.02230 0.00000 0.01330 0.00000
Sb7 0.01410 0.03900 0.02690 0.01200 0.00480 -0.00100
Sb10 0.03200 0.03300 0.02600 0.00300 0.00090 0.01100

loop_
_atom_site_label
_atom_site_fract_x
_atom_site_fract_y
_atom_site_fract_z
_atom_site_occupancy
_atom_site_U_iso_or_equiv
Hg1 0.00000 0.00000 0.50000 1.00000 0.02420
Hg2 -0.12993 0.50000 0.56857 1.00000 0.03160
Pb1 -0.02600 0.50000 0.61767 1.00000 0.02330
Pb2 0.06881 0.50000 0.65812 1.00000 0.02330
Pb3 -0.18617 0.00000 0.37752 1.00000 0.02500
Pb4 0.21497 0.50000 0.26235 1.00000 0.02470
Pb5 0.11942 0.50000 0.85218 1.00000 0.02010
Pb6 0.16059 0.50000 0.05133 1.00000 0.02390
Pb7 0.11078 0.50000 0.16352 1.00000 0.02250
Pb8 -0.05450 0.50000 0.74680 0.63000 0.02100
Sb8 -0.04580 0.50000 0.75680 0.37000 0.02100
Pb9 0.03420 0.00000 0.81940 0.41000 0.02800
Sb9 0.03770 0.00000 0.80900 0.59000 0.02800
Sb1 -0.09600 0.08180 0.46646 0.50000 0.02000
Sb2 -0.23449 0.50000 0.44876 1.00000 0.02950
Sb3 0.17107 0.00000 0.35666 1.00000 0.02410
Sb4 0.33929 0.50000 0.24036 1.00000 0.02250
Sb5 0.20481 0.00000 -0.04250 1.00000 0.03220
Sb6 0.24964 0.00000 0.15138 1.00000 0.02300
Sb7 0.07073 0.04400 -0.01380 0.50000 0.02900
Sb10 -0.02174 0.03800 0.91410 0.50000 0.03600
S1 0.01900 0.00000 0.61070 1.00000 0.01500
S2 -0.05550 0.50000 0.48050 1.00000 0.01400
S3 -0.07710 0.00000 0.58010 1.00000 0.02200
S4 -0.19310 0.00000 0.48800 1.00000 0.02400
S5 0.21670 0.55500 0.39260 0.50000 0.02200
S6 -0.12780 0.55100 0.67010 0.50000 0.02500
S7 -0.13860 0.50000 0.46290 1.00000 0.01900
S8 -0.23490 0.50000 0.34550 1.00000 0.02000
S9 0.16390 0.00000 0.24870 1.00000 0.01600
S10 0.35600 0.04900 0.32010 0.50000 0.02700
S11 0.18320 0.55400 0.86350 0.50000 0.03300
S12 0.22550 0.56400 0.04830 0.50000 0.02200
S13 0.27070 0.50000 0.23050 1.00000 0.02300
S14 0.39130 0.50000 0.24260 1.00000 0.01800
S15 0.15320 0.00000 -0.04480 1.00000 0.02000
S16 0.19960 0.00000 0.15540 1.00000 0.01600
S17 0.04790 0.50000 0.75700 1.00000 0.02300
S18 0.00100 0.50000 0.86330 1.00000 0.02300
S19 -0.04720 0.54200 -0.04560 0.50000 0.02000
S20 0.09100 0.53400 -0.05560 0.50000 0.02100
S21 -0.02030 0.00000 0.72250 1.00000 0.02300
S22 -0.07110 0.00000 0.81300 1.00000 0.01600
S23 0.11980 0.00000 0.08610 1.00000 0.01700

loop_
_cod_related_entry_id
_cod_related_entry_database
_cod_related_entry_code
1 AMCSD 0007219
